data_7158773
loop_
_publ_author_name
'Xiong, Ting'
'Zhou, Xingcui'
'Jiang, Jun'

_publ_section_title
;
 Dearomative oxyphosphorylation of indoles enables facile access to
 2,2-disubstituted indolin-3-ones.
;
_journal_issue 29
_journal_name_full 'Organic &amp; biomolecular chemistry'
_journal_page_first 5721
_journal_page_last 5725
_journal_paper_doi 10.1039/d2ob01063a
_journal_volume 20
_journal_year 2022
_chemical_formula_moiety 'C18 H20 N O4 P'
_chemical_formula_sum 'C18 H20 N O4 P'
_chemical_formula_weight 345.32
_space_group_crystal_system triclinic
_space_group_IT_number 2
_space_group_name_Hall '-P 1'
_space_group_name_H-M_alt 'P -1'
_atom_sites_solution_hydrogens geom
_atom_sites_solution_primary iterative
_audit_creation_date 2021-12-22
_audit_creation_method
;
Olex2 1.2
(compiled 2018.05.29 svn.r3508 for OlexSys, GUI svn.r5506)
;
_audit_update_record
;
2022-03-17 deposited with the CCDC.	2022-07-11 downloaded from the CCDC.
;
_cell_angle_alpha 73.336(2)
_cell_angle_beta 75.766(2)
_cell_angle_gamma 60.403(2)
_cell_formula_units_Z 2
_cell_length_a 9.8688(7)
_cell_length_b 9.9088(7)
_cell_length_c 10.7278(8)
_cell_measurement_reflns_used 9925
_cell_measurement_temperature 293(2)
_cell_measurement_theta_max 27.516
_cell_measurement_theta_min 3.304
_cell_volume 866.99(11)
_computing_cell_refinement 'SAINT V8.38A (?, 2016)'
_computing_data_reduction 'SAINT V8.38A (?, 2016)'
_computing_molecular_graphics 'Olex2 (Dolomanov et al., 2009)'
_computing_publication_material 'Olex2 (Dolomanov et al., 2009)'
_computing_structure_refinement 'XL (Sheldrick, 2008)'
_computing_structure_solution
;
Superflip (Palatinus & Chapuis, 2007;Palatinus & van der Lee, 2008;
Palatinus et al., 2012)
;
_diffrn_ambient_temperature 293(2)
_diffrn_measured_fraction_theta_full 0.993
_diffrn_measured_fraction_theta_max 0.994
_diffrn_measurement_device_type 'CCD area detector'
_diffrn_measurement_method 'phi and omega scans'
_diffrn_radiation_monochromator graphite
_diffrn_radiation_type MoK\a
_diffrn_radiation_wavelength 0.71073
_diffrn_reflns_av_R_equivalents 0.0253
_diffrn_reflns_av_unetI/netI 0.0224
_diffrn_reflns_Laue_measured_fraction_full 0.993
_diffrn_reflns_Laue_measured_fraction_max 0.994
_diffrn_reflns_limit_h_max 12
_diffrn_reflns_limit_h_min -12
_diffrn_reflns_limit_k_max 12
_diffrn_reflns_limit_k_min -12
_diffrn_reflns_limit_l_max 13
_diffrn_reflns_limit_l_min -13
_diffrn_reflns_number 18052
_diffrn_reflns_point_group_measured_fraction_full 0.993
_diffrn_reflns_point_group_measured_fraction_max 0.994
_diffrn_reflns_theta_full 25.242
_diffrn_reflns_theta_max 27.551
_diffrn_reflns_theta_min 3.655
_exptl_absorpt_coefficient_mu 0.180
_exptl_absorpt_correction_T_max 0.7456
_exptl_absorpt_correction_T_min 0.6891
_exptl_absorpt_correction_type multi-scan
_exptl_absorpt_process_details
;
SADABS-2016/2 (Bruker,2016/2) was used for absorption correction.
wR2(int) was 0.0740 before and 0.0452 after correction.
The Ratio of minimum to maximum transmission is 0.9242.
The \l/2 correction factor is Not present.
;
_exptl_crystal_colour colorless
_exptl_crystal_density_diffrn 1.323
_exptl_crystal_description block
_exptl_crystal_F_000 364
_exptl_crystal_size_max 0.36
_exptl_crystal_size_mid 0.26
_exptl_crystal_size_min 0.16
_refine_diff_density_max 0.586
_refine_diff_density_min -0.499
_refine_diff_density_rms 0.054
_refine_ls_extinction_method none
_refine_ls_goodness_of_fit_ref 1.026
_refine_ls_hydrogen_treatment constr
_refine_ls_matrix_type full
_refine_ls_number_parameters 221
_refine_ls_number_reflns 3970
_refine_ls_number_restraints 24
_refine_ls_restrained_S_all 1.039
_refine_ls_R_factor_all 0.0695
_refine_ls_R_factor_gt 0.0589
_refine_ls_shift/su_max 0.005
_refine_ls_shift/su_mean 0.000
_refine_ls_structure_factor_coef Fsqd
_refine_ls_weighting_details 'w=1/[\s^2^(Fo^2^)+(0.0879P)^2^+0.4677P] where P=(Fo^2^+2Fc^2^)/3'
_refine_ls_weighting_scheme calc
_refine_ls_wR_factor_gt 0.1580
_refine_ls_wR_factor_ref 0.1673
_reflns_Friedel_coverage 0.000
_reflns_number_gt 3309
_reflns_number_total 3970
_reflns_threshold_expression 'I > 2\s(I)'
_cod_data_source_file d2ob01063a2.cif
_cod_data_source_block 111
_cod_depositor_comments 'Adding full bibliography for 7158773.cif.'
_cod_database_code 7158773
_shelx_shelxl_version_number 2018/3
_shelx_space_group_comment
;
The symmetry employed for this shelxl refinement is uniquely defined
by the following loop, which should always be used as a source of
symmetry information in preference to the above space-group names.
They are only intended as comments.
;
_shelx_estimated_absorpt_t_max 0.972
_shelx_estimated_absorpt_t_min 0.938
_olex2_refinement_description
;
1. Fixed Uiso
 At 1.2 times of:
  All C(H) groups, All C(H,H) groups, All N(H) groups
 At 1.5 times of:
  All C(H,H,H) groups
2. Uiso/Uaniso restraints and constraints
Uanis(C17B) \\sim Ueq, Uanis(C18A) \\sim Ueq, Uanis(C18B) \\sim Ueq,
Uanis(C17A) \\sim Ueq: with sigma of 0.01 and sigma for terminal atoms of 0.02
Uanis(C17B) = Uanis(C18B) = Uanis(C18A) = Uanis(C17A)
3. Others
 Sof(C17B)=Sof(H17C)=Sof(H17D)=Sof(C18B)=Sof(H18D)=Sof(H18E)=Sof(H18F)=1-FVAR(1)
 Sof(C18A)=Sof(H18A)=Sof(H18B)=Sof(H18C)=Sof(C17A)=Sof(H17A)=Sof(H17B)=FVAR(1)
4.a Secondary CH2 refined with riding coordinates:
 C15(H15A,H15B), C17A(H17A,H17B), C17B(H17C,H17D)
4.b Aromatic/amide H refined with riding coordinates:
 N10(H10), C1(H1), C14(H14), C10(H10A), C4(H4), C3(H3), C2(H2), C11(H11),
 C13(H13), C12(H12)
4.c Idealised Me refined as rotating group:
 C18A(H18A,H18B,H18C), C16(H16A,H16B,H16C), C18B(H18D,H18E,H18F)
;
_olex2_submission_special_instructions 'No special instructions were received'

loop_
_space_group_symop_operation_xyz
'x, y, z'
'-x, -y, -z'

loop_
_atom_site_label
_atom_site_type_symbol
_atom_site_fract_x
_atom_site_fract_y
_atom_site_fract_z
_atom_site_U_iso_or_equiv
_atom_site_adp_type
_atom_site_occupancy
_atom_site_site_symmetry_order
_atom_site_calc_flag
_atom_site_refinement_flags_posn
_atom_site_refinement_flags_adp
_atom_site_refinement_flags_occupancy
_atom_site_disorder_assembly
_atom_site_disorder_group
P2 P 0.07275(6) 0.72434(6) 0.61691(5) 0.04155(18) Uani 1 1 d . . . . .
O2 O -0.05267(19) 0.85310(19) 0.54300(15) 0.0529(4) Uani 1 1 d . . . . .
O3 O 0.2391(2) 0.6556(2) 0.53668(17) 0.0616(5) Uani 1 1 d . . . . .
O5 O 0.2323(2) 0.5374(2) 0.90199(19) 0.0705(5) Uani 1 1 d . . . . .
O7 O 0.0370(2) 0.5811(2) 0.68065(18) 0.0664(5) Uani 1 1 d . . . . .
N10 N 0.16775(19) 0.8986(2) 0.68168(17) 0.0435(4) Uani 1 1 d . . . . .
H10 H 0.115940 0.991065 0.636576 0.052 Uiso 1 1 calc R . . . .
C7 C 0.1043(2) 0.7879(2) 0.74806(18) 0.0373(4) Uani 1 1 d . . . . .
C6 C 0.3214(2) 0.8353(3) 0.70088(19) 0.0431(4) Uani 1 1 d . . . . .
C9 C -0.0441(2) 0.8566(2) 0.84276(19) 0.0421(4) Uani 1 1 d . . . . .
C5 C 0.3701(2) 0.6889(3) 0.7861(2) 0.0448(5) Uani 1 1 d . . . . .
C8 C 0.2407(2) 0.6491(2) 0.8245(2) 0.0442(5) Uani 1 1 d . . . . .
C1 C 0.4241(3) 0.9023(4) 0.6494(2) 0.0592(6) Uani 1 1 d . . . . .
H1 H 0.393456 0.999787 0.591996 0.071 Uiso 1 1 calc R . . . .
C14 C -0.1282(3) 0.7728(4) 0.9056(3) 0.0617(6) Uani 1 1 d . . . . .
H14 H -0.094424 0.672951 0.889452 0.074 Uiso 1 1 calc R . . . .
C10 C -0.0945(3) 1.0026(3) 0.8711(2) 0.0569(6) Uani 1 1 d . . . . .
H10A H -0.038585 1.060101 0.831554 0.068 Uiso 1 1 calc R . . . .
C4 C 0.5212(3) 0.6071(3) 0.8225(3) 0.0635(7) Uani 1 1 d . . . . .
H4 H 0.553596 0.509260 0.879464 0.076 Uiso 1 1 calc R . . . .
C3 C 0.6207(3) 0.6738(4) 0.7727(3) 0.0790(9) Uani 1 1 d . . . . .
H3 H 0.721496 0.621605 0.796684 0.095 Uiso 1 1 calc R . . . .
C2 C 0.5729(3) 0.8180(5) 0.6871(3) 0.0771(9) Uani 1 1 d . . . . .
H2 H 0.643491 0.859870 0.653478 0.093 Uiso 1 1 calc R . . . .
C11 C -0.2286(4) 1.0638(4) 0.9587(3) 0.0788(9) Uani 1 1 d . . . . .
H11 H -0.261919 1.162384 0.977363 0.095 Uiso 1 1 calc R . . . .
C13 C -0.2617(4) 0.8363(5) 0.9921(3) 0.0825(9) Uani 1 1 d . . . . .
H13 H -0.317729 0.779277 1.033179 0.099 Uiso 1 1 calc R . . . .
C18A C 0.0489(7) 0.3264(5) 0.7295(7) 0.0930(12) Uani 0.738(5) 1 d . U P A 1
H18A H -0.017671 0.357413 0.664148 0.140 Uiso 0.738(5) 1 calc GR . P A 1
H18B H -0.014180 0.344849 0.812470 0.140 Uiso 0.738(5) 1 calc GR . P A 1
H18C H 0.121628 0.215928 0.736693 0.140 Uiso 0.738(5) 1 calc GR . P A 1
C15 C 0.2725(4) 0.7264(6) 0.4009(3) 0.1097(15) Uani 1 1 d . . . . .
H15A H 0.263169 0.672510 0.343372 0.132 Uiso 1 1 calc R . . . .
H15B H 0.194108 0.836337 0.383812 0.132 Uiso 1 1 calc R . . . .
C12 C -0.3117(3) 0.9819(5) 1.0175(3) 0.0842(10) Uani 1 1 d . . . . .
H12 H -0.402443 1.024984 1.074932 0.101 Uiso 1 1 calc R . . . .
C16 C 0.4195(5) 0.7197(6) 0.3710(4) 0.1099(14) Uani 1 1 d . . . . .
H16A H 0.432709 0.770880 0.281429 0.165 Uiso 1 1 calc GR . . . .
H16B H 0.498163 0.611099 0.382994 0.165 Uiso 1 1 calc GR . . . .
H16C H 0.430091 0.772425 0.427729 0.165 Uiso 1 1 calc GR . . . .
C17A C 0.1349(6) 0.4183(5) 0.6922(7) 0.0930(12) Uani 0.738(5) 1 d . U P A 1
H17A H 0.204392 0.383903 0.757188 0.112 Uiso 0.738(5) 1 calc R . P A 1
H17B H 0.199514 0.397828 0.608929 0.112 Uiso 0.738(5) 1 calc R . P A 1
C17B C 0.0671(18) 0.4645(14) 0.6154(18) 0.0930(12) Uani 0.262(5) 1 d . U P A 2
H17C H -0.031260 0.493648 0.586456 0.112 Uiso 0.262(5) 1 calc R . P A 2
H17D H 0.138008 0.474177 0.536692 0.112 Uiso 0.262(5) 1 calc R . P A 2
C18B C 0.1208(19) 0.3231(15) 0.665(2) 0.0930(12) Uani 0.262(5) 1 d . U P A 2
H18D H 0.233470 0.275053 0.649610 0.140 Uiso 0.262(5) 1 calc GR . P A 2
H18E H 0.083806 0.273057 0.626315 0.140 Uiso 0.262(5) 1 calc GR . P A 2
H18F H 0.087297 0.310429 0.757603 0.140 Uiso 0.262(5) 1 calc GR . P A 2

loop_
_atom_site_aniso_label
_atom_site_aniso_U_11
_atom_site_aniso_U_22
_atom_site_aniso_U_33
_atom_site_aniso_U_23
_atom_site_aniso_U_13
_atom_site_aniso_U_12
P2 0.0462(3) 0.0396(3) 0.0404(3) -0.0055(2) -0.0092(2) -0.0202(2)
O2 0.0571(9) 0.0554(9) 0.0511(9) -0.0004(7) -0.0214(7) -0.0282(8)
O3 0.0548(10) 0.0644(10) 0.0538(9) -0.0197(8) 0.0019(7) -0.0181(8)
O5 0.0711(12) 0.0561(10) 0.0740(12) 0.0215(9) -0.0280(10) -0.0310(9)
O7 0.0926(13) 0.0476(9) 0.0655(11) -0.0114(8) -0.0014(10) -0.0404(9)
N10 0.0418(9) 0.0423(9) 0.0476(9) 0.0038(7) -0.0135(7) -0.0233(7)
C7 0.0369(9) 0.0370(9) 0.0390(9) -0.0021(7) -0.0094(7) -0.0185(8)
C6 0.0415(10) 0.0562(12) 0.0378(10) -0.0139(9) -0.0023(8) -0.0256(9)
C9 0.0377(9) 0.0503(11) 0.0386(10) -0.0085(8) -0.0096(8) -0.0182(9)
C5 0.0376(10) 0.0537(12) 0.0405(10) -0.0122(9) -0.0073(8) -0.0162(9)
C8 0.0434(10) 0.0421(10) 0.0416(10) -0.0017(8) -0.0125(8) -0.0157(9)
C1 0.0589(14) 0.0828(17) 0.0520(13) -0.0161(12) 0.0028(10) -0.0472(13)
C14 0.0587(14) 0.0786(17) 0.0592(14) -0.0199(12) 0.0051(11) -0.0419(13)
C10 0.0592(14) 0.0550(13) 0.0543(13) -0.0170(11) -0.0103(11) -0.0197(11)
C4 0.0409(12) 0.0745(17) 0.0619(15) -0.0169(13) -0.0161(10) -0.0102(11)
C3 0.0392(12) 0.110(3) 0.089(2) -0.0305(19) -0.0116(13) -0.0277(15)
C2 0.0540(15) 0.123(3) 0.0780(19) -0.0360(19) 0.0066(14) -0.0558(17)
C11 0.0764(19) 0.0755(19) 0.0665(17) -0.0351(15) -0.0132(15) -0.0081(15)
C13 0.0643(17) 0.128(3) 0.0653(17) -0.0312(18) 0.0138(14) -0.0542(19)
C18A 0.092(2) 0.0549(14) 0.146(3) -0.0081(17) -0.035(2) -0.0414(16)
C15 0.077(2) 0.191(5) 0.0484(16) -0.018(2) 0.0066(15) -0.061(3)
C12 0.0535(15) 0.128(3) 0.0603(16) -0.0390(18) 0.0067(13) -0.0289(18)
C16 0.099(3) 0.157(4) 0.073(2) -0.012(2) 0.003(2) -0.070(3)
C17A 0.092(2) 0.0549(14) 0.146(3) -0.0081(17) -0.035(2) -0.0414(16)
C17B 0.092(2) 0.0549(14) 0.146(3) -0.0081(17) -0.035(2) -0.0414(16)
C18B 0.092(2) 0.0549(14) 0.146(3) -0.0081(17) -0.035(2) -0.0414(16)

loop_
_atom_type_symbol
_atom_type_description
_atom_type_scat_dispersion_real
_atom_type_scat_dispersion_imag
_atom_type_scat_source
C C 0.0033 0.0016 'International Tables Vol C Tables 4.2.6.8 and 6.1.1.4'
H H 0.0000 0.0000 'International Tables Vol C Tables 4.2.6.8 and 6.1.1.4'
N N 0.0061 0.0033 'International Tables Vol C Tables 4.2.6.8 and 6.1.1.4'
O O 0.0106 0.0060 'International Tables Vol C Tables 4.2.6.8 and 6.1.1.4'
P P 0.1023 0.0942 'International Tables Vol C Tables 4.2.6.8 and 6.1.1.4'

loop_
_geom_angle_atom_site_label_1
_geom_angle_atom_site_label_2
_geom_angle_atom_site_label_3
_geom_angle
_geom_angle_site_symmetry_1
_geom_angle_site_symmetry_3
_geom_angle_publ_flag
O2 P2 O3 115.64(10) . . ?
O2 P2 O7 111.61(11) . . ?
O2 P2 C7 111.92(9) . . ?
O3 P2 C7 103.10(9) . . ?
O7 P2 O3 105.89(10) . . ?
O7 P2 C7 108.04(10) . . ?
C15 O3 P2 122.6(2) . . ?
C17A O7 P2 130.7(3) . . ?
C17B O7 P2 124.2(7) . . ?
C7 N10 H10 124.7 . . ?
C6 N10 H10 124.7 . . ?
C6 N10 C7 110.64(16) . . ?
N10 C7 P2 105.68(13) . . ?
N10 C7 C9 113.51(16) . . ?
N10 C7 C8 103.11(15) . . ?
C9 C7 P2 112.67(13) . . ?
C9 C7 C8 110.30(15) . . ?
C8 C7 P2 111.11(13) . . ?
N10 C6 C5 111.75(18) . . ?
N10 C6 C1 127.8(2) . . ?
C5 C6 C1 120.4(2) . . ?
C14 C9 C7 121.3(2) . . ?
C10 C9 C7 120.16(19) . . ?
C10 C9 C14 118.5(2) . . ?
C6 C5 C8 108.60(17) . . ?
C6 C5 C4 120.9(2) . . ?
C4 C5 C8 130.5(2) . . ?
O5 C8 C7 125.10(19) . . ?
O5 C8 C5 129.2(2) . . ?
C5 C8 C7 105.62(16) . . ?
C6 C1 H1 121.4 . . ?
C2 C1 C6 117.3(3) . . ?
C2 C1 H1 121.4 . . ?
C9 C14 H14 119.7 . . ?
C13 C14 C9 120.6(3) . . ?
C13 C14 H14 119.7 . . ?
C9 C10 H10A 120.0 . . ?
C9 C10 C11 119.9(3) . . ?
C11 C10 H10A 120.0 . . ?
C5 C4 H4 120.8 . . ?
C3 C4 C5 118.5(3) . . ?
C3 C4 H4 120.8 . . ?
C4 C3 H3 119.7 . . ?
C4 C3 C2 120.6(2) . . ?
C2 C3 H3 119.7 . . ?
C1 C2 H2 118.8 . . ?
C3 C2 C1 122.5(3) . . ?
C3 C2 H2 118.8 . . ?
C10 C11 H11 119.5 . . ?
C12 C11 C10 121.0(3) . . ?
C12 C11 H11 119.5 . . ?
C14 C13 H13 119.8 . . ?
C12 C13 C14 120.3(3) . . ?
C12 C13 H13 119.8 . . ?
H18A C18A H18B 109.5 . . ?
H18A C18A H18C 109.5 . . ?
H18B C18A H18C 109.5 . . ?
C17A C18A H18A 109.5 . . ?
C17A C18A H18B 109.5 . . ?
C17A C18A H18C 109.5 . . ?
O3 C15 H15A 108.8 . . ?
O3 C15 H15B 108.8 . . ?
H15A C15 H15B 107.7 . . ?
C16 C15 O3 113.7(3) . . ?
C16 C15 H15A 108.8 . . ?
C16 C15 H15B 108.8 . . ?
C11 C12 C13 119.7(3) . . ?
C11 C12 H12 120.2 . . ?
C13 C12 H12 120.2 . . ?
C15 C16 H16A 109.5 . . ?
C15 C16 H16B 109.5 . . ?
C15 C16 H16C 109.5 . . ?
H16A C16 H16B 109.5 . . ?
H16A C16 H16C 109.5 . . ?
H16B C16 H16C 109.5 . . ?
O7 C17A C18A 113.0(4) . . ?
O7 C17A H17A 109.0 . . ?
O7 C17A H17B 109.0 . . ?
C18A C17A H17A 109.0 . . ?
C18A C17A H17B 109.0 . . ?
H17A C17A H17B 107.8 . . ?
O7 C17B H17C 106.4 . . ?
O7 C17B H17D 106.4 . . ?
H17C C17B H17D 106.5 . . ?
C18B C17B O7 123.8(16) . . ?
C18B C17B H17C 106.4 . . ?
C18B C17B H17D 106.4 . . ?
C17B C18B H18D 109.5 . . ?
C17B C18B H18E 109.5 . . ?
C17B C18B H18F 109.5 . . ?
H18D C18B H18E 109.5 . . ?
H18D C18B H18F 109.5 . . ?
H18E C18B H18F 109.5 . . ?

loop_
_geom_bond_atom_site_label_1
_geom_bond_atom_site_label_2
_geom_bond_distance
_geom_bond_site_symmetry_2
_geom_bond_publ_flag
P2 O2 1.4598(16) . ?
P2 O3 1.5613(17) . ?
P2 O7 1.5574(17) . ?
P2 C7 1.841(2) . ?
O3 C15 1.459(4) . ?
O5 C8 1.205(3) . ?
O7 C17A 1.399(5) . ?
O7 C17B 1.392(14) . ?
N10 H10 0.8600 . ?
N10 C7 1.454(2) . ?
N10 C6 1.369(3) . ?
C7 C9 1.523(3) . ?
C7 C8 1.563(3) . ?
C6 C5 1.392(3) . ?
C6 C1 1.397(3) . ?
C9 C14 1.384(3) . ?
C9 C10 1.379(3) . ?
C5 C8 1.450(3) . ?
C5 C4 1.395(3) . ?
C1 H1 0.9300 . ?
C1 C2 1.380(4) . ?
C14 H14 0.9300 . ?
C14 C13 1.381(4) . ?
C10 H10A 0.9300 . ?
C10 C11 1.387(4) . ?
C4 H4 0.9300 . ?
C4 C3 1.366(4) . ?
C3 H3 0.9300 . ?
C3 C2 1.379(5) . ?
C2 H2 0.9300 . ?
C11 H11 0.9300 . ?
C11 C12 1.356(5) . ?
C13 H13 0.9300 . ?
C13 C12 1.363(5) . ?
C18A H18A 0.9600 . ?
C18A H18B 0.9600 . ?
C18A H18C 0.9600 . ?
C18A C17A 1.448(7) . ?
C15 H15A 0.9700 . ?
C15 H15B 0.9700 . ?
C15 C16 1.379(5) . ?
C12 H12 0.9300 . ?
C16 H16A 0.9600 . ?
C16 H16B 0.9600 . ?
C16 H16C 0.9600 . ?
C17A H17A 0.9700 . ?
C17A H17B 0.9700 . ?
C17B H17C 0.9700 . ?
C17B H17D 0.9700 . ?
C17B C18B 1.227(18) . ?
C18B H18D 0.9600 . ?
C18B H18E 0.9600 . ?
C18B H18F 0.9600 . ?

loop_
_geom_torsion_atom_site_label_1
_geom_torsion_atom_site_label_2
_geom_torsion_atom_site_label_3
_geom_torsion_atom_site_label_4
_geom_torsion
_geom_torsion_site_symmetry_1
_geom_torsion_site_symmetry_2
_geom_torsion_site_symmetry_3
_geom_torsion_site_symmetry_4
_geom_torsion_publ_flag
P2 O3 C15 C16 143.7(3) . . . . ?
P2 O7 C17A C18A -165.8(4) . . . . ?
P2 O7 C17B C18B 139.1(15) . . . . ?
P2 C7 C9 C14 54.1(2) . . . . ?
P2 C7 C9 C10 -128.14(18) . . . . ?
P2 C7 C8 O5 -73.9(3) . . . . ?
P2 C7 C8 C5 108.45(16) . . . . ?
O2 P2 O3 C15 7.1(3) . . . . ?
O2 P2 O7 C17A 138.7(4) . . . . ?
O2 P2 O7 C17B 83.0(8) . . . . ?
O2 P2 C7 N10 -67.95(15) . . . . ?
O2 P2 C7 C9 56.54(16) . . . . ?
O2 P2 C7 C8 -179.11(13) . . . . ?
O3 P2 O7 C17A 12.1(4) . . . . ?
O3 P2 O7 C17B -43.6(8) . . . . ?
O3 P2 C7 N10 56.98(14) . . . . ?
O3 P2 C7 C9 -178.53(13) . . . . ?
O3 P2 C7 C8 -54.18(15) . . . . ?
O7 P2 O3 C15 131.3(3) . . . . ?
O7 P2 C7 N10 168.78(13) . . . . ?
O7 P2 C7 C9 -66.73(16) . . . . ?
O7 P2 C7 C8 57.62(16) . . . . ?
N10 C7 C9 C14 174.20(19) . . . . ?
N10 C7 C9 C10 -8.1(3) . . . . ?
N10 C7 C8 O5 173.4(2) . . . . ?
N10 C7 C8 C5 -4.3(2) . . . . ?
N10 C6 C5 C8 1.4(2) . . . . ?
N10 C6 C5 C4 -177.6(2) . . . . ?
N10 C6 C1 C2 177.5(2) . . . . ?
C7 P2 O3 C15 -115.3(3) . . . . ?
C7 P2 O7 C17A -97.8(4) . . . . ?
C7 P2 O7 C17B -153.5(8) . . . . ?
C7 N10 C6 C5 -4.6(2) . . . . ?
C7 N10 C6 C1 177.5(2) . . . . ?
C7 C9 C14 C13 179.4(2) . . . . ?
C7 C9 C10 C11 -179.2(2) . . . . ?
C6 N10 C7 P2 -111.33(15) . . . . ?
C6 N10 C7 C9 124.71(18) . . . . ?
C6 N10 C7 C8 5.4(2) . . . . ?
C6 C5 C8 O5 -175.6(2) . . . . ?
C6 C5 C8 C7 2.0(2) . . . . ?
C6 C5 C4 C3 0.0(4) . . . . ?
C6 C1 C2 C3 -0.5(4) . . . . ?
C9 C7 C8 O5 51.8(3) . . . . ?
C9 C7 C8 C5 -125.87(18) . . . . ?
C9 C14 C13 C12 -0.6(5) . . . . ?
C9 C10 C11 C12 0.0(4) . . . . ?
C5 C6 C1 C2 -0.3(3) . . . . ?
C5 C4 C3 C2 -0.8(4) . . . . ?
C8 C7 C9 C14 -70.7(2) . . . . ?
C8 C7 C9 C10 107.1(2) . . . . ?
C8 C5 C4 C3 -178.8(2) . . . . ?
C1 C6 C5 C8 179.6(2) . . . . ?
C1 C6 C5 C4 0.6(3) . . . . ?
C14 C9 C10 C11 -1.4(3) . . . . ?
C14 C13 C12 C11 -0.8(5) . . . . ?
C10 C9 C14 C13 1.7(4) . . . . ?
C10 C11 C12 C13 1.1(5) . . . . ?
C4 C5 C8 O5 3.3(4) . . . . ?
C4 C5 C8 C7 -179.1(2) . . . . ?
C4 C3 C2 C1 1.0(5) . . . . ?
